data_2009489
loop_
_publ_author_name
'Viossat, B.'
'Nguyen-Huy, D.'
'Tomas, A.'
'Esanu, A.'
'Rolland, A.'

_publ_section_title
;Structure du
 5-m\'ethyl-2-thioxo-1,2,3,4-t\'etrahydro-7<i>H</i>-pyrano[2,3-<i>d</i>]pyrimidine-4,7-dione
 m\'ethanol solvat\'e, C~8~H~6~N~2~O~3~S.CH~4~O
;
_journal_issue 2
_journal_name_full 'Acta Crystallographica Section C'
_journal_page_first 269
_journal_page_last 271
_journal_paper_doi 10.1107/S0108270193003592
_journal_volume 50
_journal_year 1994
_chemical_formula_moiety 'C8 H6 N2 O3 S1,C1 H4 O1'
_chemical_formula_sum 'C9 H10 N2 O4 S'
_chemical_formula_weight 242,25
_space_group_IT_number 14
_space_group_name_Hall '-P 2yn'
_space_group_name_H-M_alt 'P 1 21/n 1'
_symmetry_cell_setting monoclinic
_symmetry_space_group_name_Hall '-P 2yn'
_symmetry_space_group_name_H-M 'P 1 21/n 1'
_atom_type_scat_source IntTabIV
_cell_angle_alpha 90.
_cell_angle_beta 98.80(5)
_cell_angle_gamma 90.
_cell_formula_units_Z 4
_cell_length_a 9.111(4)
_cell_length_b 6.547(4)
_cell_length_c 17.930(10)
_cell_measurement_reflns_used 25
_cell_measurement_temperature 293.0(10)
_cell_measurement_theta_max 12
_cell_measurement_theta_min 2
_cell_volume 1056.9(10)
_diffrn_measurement_device '4 cercles SYNTEX-Nicolet P2~1~'
_diffrn_measurement_method \q-2\q
_diffrn_radiation_type MoK\a
_diffrn_radiation_wavelength 0.7107
_diffrn_reflns_limit_h_max 12
_diffrn_reflns_limit_h_min -12
_diffrn_reflns_limit_k_max 9
_diffrn_reflns_limit_k_min 0
_diffrn_reflns_limit_l_max 24
_diffrn_reflns_limit_l_min 0
_diffrn_reflns_number 2488
_diffrn_reflns_theta_max 21
_diffrn_standards_decay_% <0.1
_diffrn_standards_interval_count 50
_diffrn_standards_number 3
_exptl_absorpt_coefficient_mu 0.292
_exptl_absorpt_correction_type none
_exptl_crystal_colour Jaune
_exptl_crystal_density_diffrn 1.52
_exptl_crystal_description Parall\'el\'epip\'edique
_exptl_crystal_size_max 0.35
_exptl_crystal_size_mid 0.27
_exptl_crystal_size_min 0.18
_refine_diff_density_max 0.26
_refine_diff_density_min -0.25
_refine_ls_extinction_method N\'eant
_refine_ls_goodness_of_fit_obs 2.02
_refine_ls_hydrogen_treatment refall
_refine_ls_number_parameters 175
_refine_ls_number_reflns 1155
_refine_ls_R_factor_obs 0.056
_refine_ls_shift/esd_max 0.48
_refine_ls_structure_factor_coef F
_refine_ls_weighting_details 'w = 1/\s^2^(F)'
_refine_ls_weighting_scheme calc
_refine_ls_wR_factor_obs 0.042
_reflns_number_observed 1155
_reflns_number_total 2488
_reflns_observed_criterion I>2\s(I)
_cod_data_source_file pa1040.cif
_cod_data_source_block pa1040_structure_1_of_1
_cod_depositor_comments
;
The following automatic conversions were performed:

'_refine_ls_weighting_scheme' value '1/\s^2^(F)' was changed to
'calc'. New tag '_refine_ls_weighting_details' was created. The value
of the new tag was set to 'w = 1/\s^2^(F)'.

Automatic conversion script
Id: cif_fix_values 3143 2015-03-26 13:38:13Z robertas 
;
_cod_original_cell_volume 1057.0(10)
_cod_original_sg_symbol_H-M 'P 21/n'
_cod_original_formula_sum 'C9 H10 N2 O4 S1'
_cod_database_code 2009489

loop_
_space_group_symop_id
_space_group_symop_operation_xyz
1 x,y,z
2 -x+1/2,y+1/2,-z+1/2
3 -x,-y,-z
4 x+1/2,-y+1/2,z+1/2

loop_
_atom_site_label
_atom_site_fract_x
_atom_site_fract_y
_atom_site_fract_z
S .43750(10) .1101(2) .65617(7)
N(1) .3873(4) -.1499(6) .5430(2)
C(2) .3521(5) .0305(7) .5742(2)
N(3) .2392(4) .1369(6) .5327(2)
C(4) .1582(5) .0769(8) .4634(2)
C(5) .1466(5) -.1958(8) .3603(2)
C(6) .2029(5) -.3751(8) .3395(3)
C(7) .3149(5) -.4873(8) .3866(3)
O(8) .3663(3) -.3974(5) .4568(2)
C(9) .3159(5) -.2171(7) .4758(3)
C(10) .2046(4) -.1136(8) .4326(2)
O(40) .0575(4) .1860(5) .4346(2)
C(50) .0294(6) -.0860(10) .3073(3)
O(70) .3706(4) -.6472(5) .3743(2)
C(100) -.1946(7) .4320(10) .3389(4)
O(110) -.1494(4) .4929(6) .4146(2)
H(1) .468(6) -.220(8) .567(3)
H(3) .200(5) .276(9) .555(3)
H(6) .173(5) -.443(9) .292(3)
H(50A) .012(6) -.153(8) .263(3)
H(50B) .069(6) .047(9) .302(3)
H(50C) -.051(6) -.075(9) .335(3)
H(100A) -.216(6) .293(9) .338(3)
H(100B) -.134(6) .510(10) .314(3)
H(100C) -.276(6) .470(10) .327(3)
H(110) -.071(6) .423(9) .432(3)

loop_
_geom_angle_atom_site_label_1
_geom_angle_atom_site_label_2
_geom_angle_atom_site_label_3
_geom_angle
_geom_angle_publ_flag
C(2) N(1) C(9) 122.4(4) yes
N(1) C(2) S 122.2(3) yes
N(3) C(2) S 122.8(4) yes
N(1) C(2) N(3) 114.9(4) yes
C(2) N(3) C(4) 126.3(4) yes
O(40) C(4) N(3) 118.2(5) yes
O(40) C(4) C(10) 126.1(4) yes
N(3) C(4) C(10) 115.7(4) yes
C(6) C(5) C(10) 118.2(4) yes
C(6) C(5) C(50) 120.2(5) yes
C(10) C(5) C(50) 121.6(5) yes
C(5) C(6) C(7) 123.4(5) yes
O(70) C(7) C(6) 128.7(5) yes
O(70) C(7) O(8) 116.0(4) yes
C(6) C(7) O(8) 115.2(4) yes
C(9) O(8) C(7) 121.4(4) yes
O(8) C(9) N(1) 112.3(4) yes
O(8) C(9) C(10) 123.6(4) yes
N(1) C(9) C(10) 124.1(5) yes
C(9) C(10) C(5) 118.0(5) yes
C(9) C(10) C(4) 116.5(4) yes
C(5) C(10) C(4) 125.5(4) yes

loop_
_geom_bond_atom_site_label_1
_geom_bond_atom_site_label_2
_geom_bond_distance
_geom_bond_publ_flag
S C(2) 1.639(5) yes
N(1) C(2) 1.367(5) yes
N(1) C(9) 1.352(5) yes
N(3) C(2) 1.364(5) yes
N(3) C(4) 1.401(5) yes
C(4) O(40) 1.214(5) yes
C(4) C(10) 1.452(6) yes
C(5) C(6) 1.355(6) yes
C(5) C(10) 1.429(6) yes
C(5) C(50) 1.498(7) yes
C(6) C(7) 1.425(6) yes
C(7) O(8) 1.404(5) yes
C(7) O(70) 1.198(5) yes
O(8) C(9) 1.330(5) yes
C(9) C(10) 1.359(5) yes
C(100) O(110) 1.414(7) yes
N(1) H(1) 0.92(5) no
N(3) H(3) 1.08(6) no
C(6) H(6) 0.97(5) no
C(50) H(50A) 0.89(5) no
C(50) H(50B) 0.95(5) no
C(50) H(50C) 0.95(5) no
C(100) H(100A) 0.93(6) no
C(100) H(100B) 0.90(5) no
C(100) H(100C) 0.78(5) no
O(110) H(110) 0.86(5) no
